data_4508329
loop_
_publ_author_name
'Zha, Quanzheng'
'Ding, Caixia'
'Rui, Xing'
'Xie, Yongshu'

_publ_section_title
;
 A Novel Porphyrin-Based Ligand Containing Four 4,4&#x2032;-Dipyridylamine
 Moieties: Syntheses, Structures, and Luminescent Properties of Mn(II),
 Cu(II), Zn(II), and Cd(II) Coordination Polymers
;
_journal_issue 10
_journal_name_full 'Crystal Growth &amp; Design'
_journal_page_first 4583
_journal_paper_doi 10.1021/cg4011289
_journal_volume 13
_journal_year 2013
_chemical_formula_sum 'C86 H72 Cl2 N16 O4'
_chemical_formula_weight 1464.50
_chemical_name_systematic
; 
 ? 
;
_space_group_IT_number 2
_symmetry_cell_setting triclinic
_symmetry_space_group_name_Hall '-P 1'
_symmetry_space_group_name_H-M 'P -1'
_atom_sites_solution_hydrogens geom
_atom_sites_solution_primary direct
_atom_sites_solution_secondary difmap
_audit_creation_method SHELXL-97
_cell_angle_alpha 106.191(2)
_cell_angle_beta 98.1700(10)
_cell_angle_gamma 99.7930(10)
_cell_formula_units_Z 1
_cell_length_a 8.9460(7)
_cell_length_b 14.9280(13)
_cell_length_c 15.2330(15)
_cell_measurement_reflns_used 1144
_cell_measurement_temperature 298(2)
_cell_measurement_theta_max 26.327
_cell_measurement_theta_min 2.817
_cell_volume 1886.1(3)
_computing_cell_refinement 'Bruker SMART'
_computing_data_collection 'Bruker SMART'
_computing_data_reduction 'Bruker SHELXTL'
_computing_molecular_graphics 'Bruker SHELXTL'
_computing_publication_material 'Bruker SHELXTL'
_computing_structure_refinement 'SHELXL-97 (Sheldrick, 1997)'
_computing_structure_solution 'SHELXS-97 (Sheldrick, 1990)'
_diffrn_ambient_temperature 298(2)
_diffrn_measured_fraction_theta_full 0.968
_diffrn_measured_fraction_theta_max 0.968
_diffrn_measurement_device_type 'CCD area detector'
_diffrn_measurement_method 'phi and omega scans'
_diffrn_radiation_monochromator graphite
_diffrn_radiation_source 'fine-focus sealed tube'
_diffrn_radiation_type MoK\a
_diffrn_radiation_wavelength 0.71073
_diffrn_reflns_av_R_equivalents 0.0623
_diffrn_reflns_av_sigmaI/netI 0.1473
_diffrn_reflns_limit_h_max 8
_diffrn_reflns_limit_h_min -10
_diffrn_reflns_limit_k_max 17
_diffrn_reflns_limit_k_min -17
_diffrn_reflns_limit_l_max 15
_diffrn_reflns_limit_l_min -18
_diffrn_reflns_number 9445
_diffrn_reflns_theta_full 24.97
_diffrn_reflns_theta_max 24.97
_diffrn_reflns_theta_min 2.76
_exptl_absorpt_coefficient_mu 0.150
_exptl_absorpt_correction_T_max 0.9866
_exptl_absorpt_correction_T_min 0.9535
_exptl_absorpt_correction_type multi-scan
_exptl_absorpt_process_details sadabs
_exptl_crystal_colour prism
_exptl_crystal_density_diffrn 1.289
_exptl_crystal_density_method 'not measured'
_exptl_crystal_description red
_exptl_crystal_F_000 766
_exptl_crystal_size_max 0.32
_exptl_crystal_size_mid 0.15
_exptl_crystal_size_min 0.09
_refine_diff_density_max 0.763
_refine_diff_density_min -0.251
_refine_diff_density_rms 0.065
_refine_ls_extinction_method none
_refine_ls_goodness_of_fit_ref 0.849
_refine_ls_hydrogen_treatment mixed
_refine_ls_matrix_type full
_refine_ls_number_parameters 488
_refine_ls_number_reflns 6418
_refine_ls_number_restraints 0
_refine_ls_restrained_S_all 0.849
_refine_ls_R_factor_all 0.1961
_refine_ls_R_factor_gt 0.0835
_refine_ls_shift/su_max 0.001
_refine_ls_shift/su_mean 0.000
_refine_ls_structure_factor_coef Fsqd
_refine_ls_weighting_details 'calc w=1/[\s^2^(Fo^2^)+(0.1150P)^2^+0.0000P] where P=(Fo^2^+2Fc^2^)/3'
_refine_ls_weighting_scheme calc
_refine_ls_wR_factor_gt 0.1933
_refine_ls_wR_factor_ref 0.2460
_reflns_number_gt 2273
_reflns_number_total 6418
_reflns_threshold_expression >2sigma(I)
_cod_data_source_file cg4011289_si_002.cif
_cod_data_source_block compound_1
_cod_depositor_comments
;
The following automatic conversions were performed:

'_symmetry_cell_setting' value 'Triclinic' changed to 'triclinic'
according to /home/saulius/struct/CIF-dictionaries/cif_core.dic
dictionary named 'cif_core.dic' version 2.4.2 from 2011-04-26.

Automatic conversion script
Id: cif_fix_values 1891 2012-01-12 08:04:46Z andrius 
;
_cod_original_sg_symbol_H-M P-1
_cod_database_code 4508329

loop_
_symmetry_equiv_pos_as_xyz
'x, y, z'
'-x, -y, -z'

loop_
_atom_site_label
_atom_site_type_symbol
_atom_site_fract_x
_atom_site_fract_y
_atom_site_fract_z
_atom_site_U_iso_or_equiv
_atom_site_adp_type
_atom_site_occupancy
_atom_site_symmetry_multiplicity
_atom_site_calc_flag
_atom_site_refinement_flags
Cl1 Cl 0.7297(2) 0.05989(16) 0.10618(13) 0.1133(7) Uani 1 1 d .
N1 N 0.4766(4) 0.6034(3) 0.6208(3) 0.0474(11) Uani 1 1 d .
H1 H 0.4853 0.5616 0.5710 0.057 Uiso 1 1 calc R
N2 N 0.3116(4) 0.5231(3) 0.4289(3) 0.0422(10) Uani 1 1 d .
N3 N 1.0884(5) 0.7282(3) 1.0890(3) 0.0669(13) Uani 1 1 d .
N4 N 0.9293(7) 0.8923(4) 1.3147(4) 0.0910(17) Uani 1 1 d .
N5 N 1.5095(7) 0.6388(5) 1.1127(5) 0.0983(18) Uani 1 1 d .
N6 N -0.2107(5) 0.8700(3) 0.6272(3) 0.0585(12) Uani 1 1 d .
N7 N -0.2717(7) 0.9854(4) 0.8946(4) 0.0885(16) Uani 1 1 d .
H7 H -0.2835 1.0098 0.9508 0.106 Uiso 1 1 calc R
N8 N -0.4983(7) 0.8909(5) 0.3929(4) 0.0779(15) Uani 1 1 d .
O1 O 0.7611(11) 0.5661(7) 0.1918(8) 0.219(4) Uani 1 1 d .
H1C H 0.7013 0.5854 0.1592 0.263 Uiso 1 1 calc R
O2 O 0.5142(10) 0.8376(5) 0.9961(6) 0.194(3) Uani 1 1 d .
H2C H 0.5799 0.8885 1.0286 0.233 Uiso 1 1 d R
H2D H 0.4421 0.8534 0.9650 0.233 Uiso 1 1 d R
C1 C 0.7022(5) 0.5913(3) 0.7260(3) 0.0485(13) Uani 1 1 d .
C2 C 0.5759(5) 0.6296(3) 0.7048(3) 0.0478(13) Uani 1 1 d .
C3 C 0.5194(6) 0.7016(4) 0.7682(4) 0.0604(15) Uani 1 1 d .
H3 H 0.5648 0.7333 0.8305 0.072 Uiso 1 1 calc R
C4 C 0.3898(6) 0.7148(4) 0.7215(4) 0.0562(14) Uani 1 1 d .
H4 H 0.3294 0.7566 0.7463 0.067 Uiso 1 1 calc R
C5 C 0.3609(5) 0.6531(3) 0.6268(3) 0.0462(13) Uani 1 1 d .
C6 C 0.2434(5) 0.6467(3) 0.5532(3) 0.0431(12) Uani 1 1 d .
C7 C 0.2253(5) 0.5886(3) 0.4616(3) 0.0439(12) Uani 1 1 d .
C8 C 0.1119(6) 0.5904(3) 0.3837(4) 0.0530(14) Uani 1 1 d .
H8 H 0.0409 0.6295 0.3865 0.064 Uiso 1 1 calc R
C9 C 0.1289(6) 0.5264(4) 0.3084(4) 0.0541(14) Uani 1 1 d .
H9 H 0.0724 0.5125 0.2482 0.065 Uiso 1 1 calc R
C10 C 0.2502(5) 0.4818(3) 0.3359(3) 0.0470(13) Uani 1 1 d .
C11 C 0.7996(6) 0.6327(4) 0.8232(4) 0.0530(14) Uani 1 1 d .
C12 C 0.7434(6) 0.6186(4) 0.8988(4) 0.0669(16) Uani 1 1 d .
H12 H 0.6411 0.5870 0.8906 0.080 Uiso 1 1 calc R
C13 C 0.8357(7) 0.6503(4) 0.9859(4) 0.0693(17) Uani 1 1 d .
H13 H 0.7962 0.6398 1.0364 0.083 Uiso 1 1 calc R
C14 C 0.9874(7) 0.6980(4) 0.9988(4) 0.0605(15) Uani 1 1 d .
C15 C 1.0439(6) 0.7169(4) 0.9250(4) 0.0599(15) Uani 1 1 d .
H15 H 1.1439 0.7527 0.9342 0.072 Uiso 1 1 calc R
C16 C 0.9495(6) 0.6820(4) 0.8362(4) 0.0560(14) Uani 1 1 d .
H16 H 0.9884 0.6921 0.7855 0.067 Uiso 1 1 calc R
C17 C 0.8955(8) 0.8994(5) 1.2302(5) 0.086(2) Uani 1 1 d .
H17 H 0.8350 0.9422 1.2214 0.103 Uiso 1 1 calc R
C18 C 0.9445(7) 0.8470(4) 1.1537(4) 0.0744(17) Uani 1 1 d .
H18 H 0.9166 0.8545 1.0954 0.089 Uiso 1 1 calc R
C19 C 1.0357(6) 0.7834(4) 1.1653(4) 0.0651(16) Uani 1 1 d .
C20 C 1.0670(7) 0.7737(4) 1.2542(4) 0.0788(19) Uani 1 1 d .
H20 H 1.1241 0.7301 1.2658 0.095 Uiso 1 1 calc R
C21 C 1.0117(8) 0.8295(5) 1.3233(5) 0.089(2) Uani 1 1 d .
H21 H 1.0345 0.8224 1.3821 0.107 Uiso 1 1 calc R
C22 C 1.4881(8) 0.7152(6) 1.1727(5) 0.101(2) Uani 1 1 d .
H22 H 1.5712 0.7506 1.2209 0.121 Uiso 1 1 calc R
C23 C 1.3512(8) 0.7477(5) 1.1703(5) 0.085(2) Uani 1 1 d .
H23 H 1.3436 0.8019 1.2162 0.102 Uiso 1 1 calc R
C24 C 1.2279(7) 0.6983(4) 1.0990(4) 0.0652(16) Uani 1 1 d .
C25 C 1.2480(7) 0.6185(4) 1.0345(4) 0.0785(19) Uani 1 1 d .
H25 H 1.1676 0.5823 0.9850 0.094 Uiso 1 1 calc R
C26 C 1.3899(9) 0.5926(5) 1.0441(5) 0.097(2) Uani 1 1 d .
H26 H 1.4015 0.5390 0.9990 0.117 Uiso 1 1 calc R
C27 C 0.1271(5) 0.7068(3) 0.5737(3) 0.0438(12) Uani 1 1 d .
C28 C 0.1654(6) 0.8049(4) 0.6016(4) 0.0594(15) Uani 1 1 d .
H28 H 0.2681 0.8359 0.6095 0.071 Uiso 1 1 calc R
C29 C 0.0550(6) 0.8586(4) 0.6181(4) 0.0640(16) Uani 1 1 d .
H29 H 0.0833 0.9249 0.6354 0.077 Uiso 1 1 calc R
C30 C -0.0961(6) 0.8141(4) 0.6091(4) 0.0525(14) Uani 1 1 d .
C31 C -0.1365(6) 0.7165(4) 0.5807(4) 0.0602(15) Uani 1 1 d .
H31 H -0.2395 0.6858 0.5723 0.072 Uiso 1 1 calc R
C32 C -0.0262(6) 0.6633(4) 0.5644(4) 0.0544(14) Uani 1 1 d .
H32 H -0.0552 0.5970 0.5469 0.065 Uiso 1 1 calc R
C33 C -0.5428(8) 0.8319(6) 0.4370(6) 0.099(2) Uani 1 1 d .
H33 H -0.6414 0.7927 0.4147 0.119 Uiso 1 1 calc R
C34 C -0.4533(8) 0.8227(5) 0.5159(5) 0.084(2) Uani 1 1 d .
H34 H -0.4925 0.7800 0.5456 0.101 Uiso 1 1 calc R
C35 C -0.3086(6) 0.8777(4) 0.5477(4) 0.0556(14) Uani 1 1 d .
C36 C -0.2600(7) 0.9389(5) 0.5017(5) 0.0771(18) Uani 1 1 d .
H36 H -0.1611 0.9780 0.5213 0.093 Uiso 1 1 calc R
C37 C -0.3587(9) 0.9425(5) 0.4254(5) 0.0822(19) Uani 1 1 d .
H37 H -0.3226 0.9852 0.3948 0.099 Uiso 1 1 calc R
C38 C -0.3581(8) 1.0009(5) 0.8242(5) 0.085(2) Uani 1 1 d .
H38 H -0.4335 1.0360 0.8361 0.103 Uiso 1 1 calc R
C39 C -0.3385(7) 0.9668(4) 0.7356(4) 0.0718(17) Uani 1 1 d .
H39 H -0.3973 0.9811 0.6879 0.086 Uiso 1 1 calc R
C40 C -0.2298(6) 0.9097(4) 0.7144(4) 0.0564(14) Uani 1 1 d .
C41 C -0.1404(6) 0.8957(4) 0.7923(4) 0.0653(16) Uani 1 1 d .
H41 H -0.0633 0.8614 0.7837 0.078 Uiso 1 1 calc R
C42 C -0.1667(8) 0.9320(5) 0.8788(5) 0.0806(19) Uani 1 1 d .
H42 H -0.1105 0.9196 0.9286 0.097 Uiso 1 1 calc R
C43 C 0.7065(16) 0.5653(11) 0.2747(12) 0.222(7) Uani 1 1 d .
H43A H 0.7439 0.5182 0.2983 0.333 Uiso 1 1 calc R
H43B H 0.5953 0.5499 0.2613 0.333 Uiso 1 1 calc R
H43C H 0.7432 0.6272 0.3206 0.333 Uiso 1 1 calc R

loop_
_atom_site_aniso_label
_atom_site_aniso_U_11
_atom_site_aniso_U_22
_atom_site_aniso_U_33
_atom_site_aniso_U_23
_atom_site_aniso_U_13
_atom_site_aniso_U_12
Cl1 0.0988(15) 0.1612(19) 0.0722(12) 0.0241(13) 0.0111(10) 0.0339(13)
N1 0.042(2) 0.049(2) 0.041(2) -0.003(2) -0.002(2) 0.022(2)
N2 0.043(2) 0.041(2) 0.036(2) 0.0040(19) -0.0025(18) 0.0152(19)
N3 0.065(3) 0.079(3) 0.044(3) 0.000(3) -0.010(2) 0.032(3)
N4 0.103(4) 0.090(4) 0.070(4) 0.005(3) 0.010(3) 0.035(3)
N5 0.086(4) 0.113(5) 0.089(4) 0.015(4) -0.004(4) 0.048(4)
N6 0.051(3) 0.076(3) 0.053(3) 0.013(3) 0.011(2) 0.039(2)
N7 0.100(4) 0.105(4) 0.062(4) 0.012(3) 0.026(3) 0.041(4)
N8 0.073(4) 0.100(4) 0.059(3) 0.026(3) -0.003(3) 0.025(3)
O1 0.196(9) 0.286(11) 0.210(10) 0.107(9) 0.008(7) 0.123(8)
O2 0.231(8) 0.165(6) 0.166(7) 0.027(5) 0.045(6) 0.024(5)
C1 0.042(3) 0.055(3) 0.038(3) 0.001(3) -0.005(2) 0.016(2)
C2 0.046(3) 0.055(3) 0.037(3) 0.004(3) -0.001(2) 0.021(3)
C3 0.060(4) 0.065(3) 0.045(3) 0.001(3) -0.007(3) 0.026(3)
C4 0.053(3) 0.061(3) 0.046(3) -0.003(3) 0.003(3) 0.028(3)
C5 0.042(3) 0.046(3) 0.047(3) 0.004(3) 0.009(3) 0.019(2)
C6 0.041(3) 0.040(3) 0.046(3) 0.007(3) 0.004(2) 0.018(2)
C7 0.041(3) 0.042(3) 0.044(3) 0.005(2) 0.003(2) 0.015(2)
C8 0.052(3) 0.050(3) 0.051(3) 0.007(3) -0.010(3) 0.029(3)
C9 0.054(3) 0.061(3) 0.043(3) 0.010(3) -0.008(2) 0.026(3)
C10 0.042(3) 0.051(3) 0.043(3) 0.008(3) -0.002(2) 0.016(2)
C11 0.048(3) 0.060(3) 0.045(3) 0.005(3) 0.002(3) 0.023(3)
C12 0.049(3) 0.088(4) 0.048(4) 0.007(3) -0.003(3) 0.007(3)
C13 0.064(4) 0.090(4) 0.043(3) 0.009(3) 0.005(3) 0.012(3)
C14 0.062(4) 0.065(4) 0.046(3) 0.005(3) -0.008(3) 0.027(3)
C15 0.051(3) 0.070(4) 0.046(3) 0.007(3) -0.004(3) 0.011(3)
C16 0.052(4) 0.067(3) 0.043(3) 0.012(3) -0.006(3) 0.016(3)
C17 0.096(5) 0.083(5) 0.075(5) 0.012(4) -0.001(4) 0.047(4)
C18 0.086(4) 0.074(4) 0.051(4) 0.002(3) -0.005(3) 0.033(4)
C19 0.070(4) 0.064(4) 0.051(4) 0.007(3) -0.009(3) 0.025(3)
C20 0.088(5) 0.080(4) 0.058(4) 0.007(4) -0.010(3) 0.034(4)
C21 0.114(6) 0.087(5) 0.057(4) 0.007(4) 0.000(4) 0.038(5)
C22 0.082(5) 0.110(6) 0.083(5) 0.002(5) -0.026(4) 0.029(5)
C23 0.080(5) 0.089(5) 0.068(4) -0.002(4) -0.010(4) 0.033(4)
C24 0.067(4) 0.071(4) 0.049(3) 0.007(3) -0.008(3) 0.031(3)
C25 0.079(4) 0.080(4) 0.061(4) 0.004(4) -0.019(3) 0.036(4)
C26 0.092(5) 0.100(5) 0.087(5) 0.002(4) -0.005(5) 0.050(5)
C27 0.042(3) 0.047(3) 0.041(3) 0.008(3) 0.006(2) 0.018(2)
C28 0.043(3) 0.049(3) 0.074(4) 0.000(3) 0.006(3) 0.015(3)
C29 0.054(4) 0.053(3) 0.076(4) 0.002(3) 0.005(3) 0.026(3)
C30 0.046(3) 0.065(4) 0.046(3) 0.008(3) 0.006(3) 0.028(3)
C31 0.046(3) 0.069(4) 0.061(4) 0.010(3) 0.008(3) 0.019(3)
C32 0.048(3) 0.052(3) 0.061(4) 0.009(3) 0.012(3) 0.018(3)
C33 0.076(5) 0.118(6) 0.091(5) 0.045(5) -0.023(4) 0.002(4)
C34 0.065(4) 0.103(5) 0.084(5) 0.046(4) -0.007(4) 0.004(4)
C35 0.051(4) 0.070(4) 0.045(3) 0.013(3) 0.002(3) 0.029(3)
C36 0.067(4) 0.082(4) 0.074(4) 0.026(4) -0.010(4) 0.013(3)
C37 0.080(5) 0.098(5) 0.073(5) 0.037(4) 0.009(4) 0.022(4)
C38 0.087(5) 0.100(5) 0.076(5) 0.013(4) 0.028(4) 0.054(4)
C39 0.074(4) 0.086(4) 0.064(4) 0.016(4) 0.020(3) 0.046(3)
C40 0.056(3) 0.065(3) 0.056(4) 0.018(3) 0.015(3) 0.029(3)
C41 0.066(4) 0.077(4) 0.056(4) 0.015(3) 0.012(3) 0.034(3)
C42 0.091(5) 0.091(5) 0.060(4) 0.016(4) 0.011(4) 0.036(4)
C43 0.195(13) 0.263(16) 0.221(18) 0.131(16) -0.010(12) 0.033(11)

loop_
_atom_type_symbol
_atom_type_description
_atom_type_scat_dispersion_real
_atom_type_scat_dispersion_imag
_atom_type_scat_source
C C 0.0033 0.0016 'International Tables Vol C Tables 4.2.6.8 and 6.1.1.4'
H H 0.0000 0.0000 'International Tables Vol C Tables 4.2.6.8 and 6.1.1.4'
O O 0.0106 0.0060 'International Tables Vol C Tables 4.2.6.8 and 6.1.1.4'
N N 0.0061 0.0033 'International Tables Vol C Tables 4.2.6.8 and 6.1.1.4'
Cl Cl 0.1484 0.1585 'International Tables Vol C Tables 4.2.6.8 and 6.1.1.4'

loop_
_geom_angle_atom_site_label_1
_geom_angle_atom_site_label_2
_geom_angle_atom_site_label_3
_geom_angle
_geom_angle_site_symmetry_1
_geom_angle_site_symmetry_3
C2 N1 C5 110.4(4) . .
C2 N1 H1 124.8 . .
C5 N1 H1 124.8 . .
C10 N2 C7 106.0(4) . .
C24 N3 C19 122.9(4) . .
C24 N3 C14 119.7(4) . .
C19 N3 C14 117.3(4) . .
C21 N4 C17 115.8(6) . .
C22 N5 C26 115.1(6) . .
C40 N6 C35 121.4(4) . .
C40 N6 C30 121.5(4) . .
C35 N6 C30 117.0(4) . .
C38 N7 C42 120.4(6) . .
C38 N7 H7 119.8 . .
C42 N7 H7 119.8 . .
C33 N8 C37 115.4(6) . .
C43 O1 H1C 109.5 . .
H2C O2 H2D 108.0 . .
C2 C1 C10 125.6(4) . 2_666
C2 C1 C11 117.9(4) . .
C10 C1 C11 116.5(4) 2_666 .
N1 C2 C1 126.6(4) . .
N1 C2 C3 106.5(4) . .
C1 C2 C3 126.9(4) . .
C4 C3 C2 108.3(4) . .
C4 C3 H3 125.9 . .
C2 C3 H3 125.9 . .
C3 C4 C5 108.1(4) . .
C3 C4 H4 125.9 . .
C5 C4 H4 125.9 . .
N1 C5 C6 125.6(4) . .
N1 C5 C4 106.6(4) . .
C6 C5 C4 127.7(4) . .
C7 C6 C5 125.1(4) . .
C7 C6 C27 117.1(4) . .
C5 C6 C27 117.8(4) . .
N2 C7 C6 126.7(4) . .
N2 C7 C8 109.0(4) . .
C6 C7 C8 124.3(4) . .
C9 C8 C7 107.2(4) . .
C9 C8 H8 126.4 . .
C7 C8 H8 126.4 . .
C8 C9 C10 107.9(4) . .
C8 C9 H9 126.1 . .
C10 C9 H9 126.1 . .
N2 C10 C1 126.4(4) . 2_666
N2 C10 C9 109.9(4) . .
C1 C10 C9 123.7(4) 2_666 .
C16 C11 C12 119.2(5) . .
C16 C11 C1 119.6(5) . .
C12 C11 C1 121.2(5) . .
C13 C12 C11 121.1(5) . .
C13 C12 H12 119.5 . .
C11 C12 H12 119.5 . .
C12 C13 C14 119.8(6) . .
C12 C13 H13 120.1 . .
C14 C13 H13 120.1 . .
C15 C14 C13 120.1(5) . .
C15 C14 N3 119.2(5) . .
C13 C14 N3 120.7(6) . .
C14 C15 C16 119.2(5) . .
C14 C15 H15 120.4 . .
C16 C15 H15 120.4 . .
C11 C16 C15 120.5(5) . .
C11 C16 H16 119.8 . .
C15 C16 H16 119.8 . .
N4 C17 C18 124.1(6) . .
N4 C17 H17 118.0 . .
C18 C17 H17 118.0 . .
C17 C18 C19 119.0(6) . .
C17 C18 H18 120.5 . .
C19 C18 H18 120.5 . .
C18 C19 C20 116.8(6) . .
C18 C19 N3 121.0(5) . .
C20 C19 N3 122.1(5) . .
C21 C20 C19 118.2(6) . .
C21 C20 H20 120.9 . .
C19 C20 H20 120.9 . .
N4 C21 C20 126.1(7) . .
N4 C21 H21 117.0 . .
C20 C21 H21 117.0 . .
N5 C22 C23 125.3(6) . .
N5 C22 H22 117.3 . .
C23 C22 H22 117.3 . .
C24 C23 C22 118.7(6) . .
C24 C23 H23 120.6 . .
C22 C23 H23 120.6 . .
C23 C24 C25 117.1(5) . .
C23 C24 N3 122.5(5) . .
C25 C24 N3 120.4(5) . .
C24 C25 C26 119.2(6) . .
C24 C25 H25 120.4 . .
C26 C25 H25 120.4 . .
N5 C26 C25 124.5(6) . .
N5 C26 H26 117.7 . .
C25 C26 H26 117.7 . .
C28 C27 C32 117.5(4) . .
C28 C27 C6 122.7(4) . .
C32 C27 C6 119.8(4) . .
C27 C28 C29 121.5(5) . .
C27 C28 H28 119.2 . .
C29 C28 H28 119.2 . .
C30 C29 C28 120.0(5) . .
C30 C29 H29 120.0 . .
C28 C29 H29 120.0 . .
C31 C30 C29 119.2(4) . .
C31 C30 N6 120.7(5) . .
C29 C30 N6 120.1(5) . .
C30 C31 C32 120.5(5) . .
C30 C31 H31 119.7 . .
C32 C31 H31 119.7 . .
C31 C32 C27 121.2(5) . .
C31 C32 H32 119.4 . .
C27 C32 H32 119.4 . .
N8 C33 C34 124.7(7) . .
N8 C33 H33 117.6 . .
C34 C33 H33 117.6 . .
C35 C34 C33 118.2(7) . .
C35 C34 H34 120.9 . .
C33 C34 H34 120.9 . .
C34 C35 C36 117.7(5) . .
C34 C35 N6 120.6(6) . .
C36 C35 N6 121.7(5) . .
C35 C36 C37 119.1(6) . .
C35 C36 H36 120.5 . .
C37 C36 H36 120.5 . .
N8 C37 C36 124.9(7) . .
N8 C37 H37 117.5 . .
C36 C37 H37 117.5 . .
N7 C38 C39 121.4(6) . .
N7 C38 H38 119.3 . .
C39 C38 H38 119.3 . .
C38 C39 C40 120.8(6) . .
C38 C39 H39 119.6 . .
C40 C39 H39 119.6 . .
N6 C40 C39 123.4(5) . .
N6 C40 C41 121.2(4) . .
C39 C40 C41 115.4(5) . .
C42 C41 C40 120.4(5) . .
C42 C41 H41 119.8 . .
C40 C41 H41 119.8 . .
N7 C42 C41 121.6(6) . .
N7 C42 H42 119.2 . .
C41 C42 H42 119.2 . .
O1 C43 H43A 109.5 . .
O1 C43 H43B 109.5 . .
H43A C43 H43B 109.5 . .
O1 C43 H43C 109.5 . .
H43A C43 H43C 109.5 . .
H43B C43 H43C 109.5 . .

loop_
_geom_bond_atom_site_label_1
_geom_bond_atom_site_label_2
_geom_bond_distance
_geom_bond_site_symmetry_2
N1 C2 1.364(6) .
N1 C5 1.371(5) .
N1 H1 0.8600 .
N2 C10 1.367(6) .
N2 C7 1.376(5) .
N3 C24 1.398(6) .
N3 C19 1.415(7) .
N3 C14 1.440(7) .
N4 C21 1.310(8) .
N4 C17 1.317(8) .
N5 C22 1.310(8) .
N5 C26 1.320(8) .
N6 C40 1.344(6) .
N6 C35 1.434(7) .
N6 C30 1.437(6) .
N7 C38 1.329(8) .
N7 C42 1.337(7) .
N7 H7 0.8600 .
N8 C33 1.294(8) .
N8 C37 1.296(8) .
O1 C43 1.419(15) .
O1 H1C 0.8200 .
O2 H2C 0.8500 .
O2 H2D 0.8501 .
C1 C2 1.388(6) .
C1 C10 1.401(6) 2_666
C1 C11 1.507(7) .
C2 C3 1.444(6) .
C3 C4 1.345(7) .
C3 H3 0.9300 .
C4 C5 1.439(7) .
C4 H4 0.9300 .
C5 C6 1.394(7) .
C6 C7 1.393(6) .
C6 C27 1.496(6) .
C7 C8 1.457(6) .
C8 C9 1.319(6) .
C8 H8 0.9300 .
C9 C10 1.437(6) .
C9 H9 0.9300 .
C10 C1 1.401(6) 2_666
C11 C16 1.373(7) .
C11 C12 1.374(7) .
C12 C13 1.368(8) .
C12 H12 0.9300 .
C13 C14 1.380(8) .
C13 H13 0.9300 .
C14 C15 1.374(8) .
C15 C16 1.396(7) .
C15 H15 0.9300 .
C16 H16 0.9300 .
C17 C18 1.383(8) .
C17 H17 0.9300 .
C18 C19 1.384(7) .
C18 H18 0.9300 .
C19 C20 1.396(8) .
C20 C21 1.358(8) .
C20 H20 0.9300 .
C21 H21 0.9300 .
C22 C23 1.391(8) .
C22 H22 0.9300 .
C23 C24 1.370(8) .
C23 H23 0.9300 .
C24 C25 1.374(7) .
C25 C26 1.389(8) .
C25 H25 0.9300 .
C26 H26 0.9300 .
C27 C28 1.372(6) .
C27 C32 1.383(6) .
C28 C29 1.382(7) .
C28 H28 0.9300 .
C29 C30 1.371(7) .
C29 H29 0.9300 .
C30 C31 1.366(7) .
C31 C32 1.376(6) .
C31 H31 0.9300 .
C32 H32 0.9300 .
C33 C34 1.400(9) .
C33 H33 0.9300 .
C34 C35 1.350(8) .
C34 H34 0.9300 .
C35 C36 1.350(8) .
C36 C37 1.377(9) .
C36 H36 0.9300 .
C37 H37 0.9300 .
C38 C39 1.351(8) .
C38 H38 0.9300 .
C39 C40 1.413(7) .
C39 H39 0.9300 .
C40 C41 1.420(7) .
C41 C42 1.348(8) .
C41 H41 0.9300 .
C42 H42 0.9300 .
C43 H43A 0.9600 .
C43 H43B 0.9600 .
C43 H43C 0.9600 .

loop_
_geom_torsion_atom_site_label_1
_geom_torsion_atom_site_label_2
_geom_torsion_atom_site_label_3
_geom_torsion_atom_site_label_4
_geom_torsion
_geom_torsion_site_symmetry_1
_geom_torsion_site_symmetry_4
C5 N1 C2 C1 176.9(5) . .
C5 N1 C2 C3 -0.5(6) . .
C10 C1 C2 N1 -0.2(9) 2_666 .
C11 C1 C2 N1 178.5(5) . .
C10 C1 C2 C3 176.7(5) 2_666 .
C11 C1 C2 C3 -4.7(8) . .
N1 C2 C3 C4 0.9(6) . .
C1 C2 C3 C4 -176.5(5) . .
C2 C3 C4 C5 -0.9(6) . .
C2 N1 C5 C6 177.4(5) . .
C2 N1 C5 C4 -0.1(6) . .
C3 C4 C5 N1 0.6(6) . .
C3 C4 C5 C6 -176.7(5) . .
N1 C5 C6 C7 0.0(8) . .
C4 C5 C6 C7 176.8(5) . .
N1 C5 C6 C27 179.9(4) . .
C4 C5 C6 C27 -3.2(8) . .
C10 N2 C7 C6 178.6(5) . .
C10 N2 C7 C8 -3.1(5) . .
C5 C6 C7 N2 4.9(8) . .
C27 C6 C7 N2 -175.1(4) . .
C5 C6 C7 C8 -173.1(5) . .
C27 C6 C7 C8 7.0(7) . .
N2 C7 C8 C9 1.5(6) . .
C6 C7 C8 C9 179.8(5) . .
C7 C8 C9 C10 0.7(6) . .
C7 N2 C10 C1 -177.9(5) . 2_666
C7 N2 C10 C9 3.6(5) . .
C8 C9 C10 N2 -2.7(6) . .
C8 C9 C10 C1 178.8(5) . 2_666
C2 C1 C11 C16 -113.3(5) . .
C10 C1 C11 C16 65.4(6) 2_666 .
C2 C1 C11 C12 69.5(7) . .
C10 C1 C11 C12 -111.7(6) 2_666 .
C16 C11 C12 C13 -1.9(8) . .
C1 C11 C12 C13 175.3(5) . .
C11 C12 C13 C14 0.5(9) . .
C12 C13 C14 C15 2.6(8) . .
C12 C13 C14 N3 -177.2(5) . .
C24 N3 C14 C15 -56.1(7) . .
C19 N3 C14 C15 127.4(6) . .
C24 N3 C14 C13 123.7(6) . .
C19 N3 C14 C13 -52.8(7) . .
C13 C14 C15 C16 -4.2(8) . .
N3 C14 C15 C16 175.6(4) . .
C12 C11 C16 C15 0.2(7) . .
C1 C11 C16 C15 -177.0(4) . .
C14 C15 C16 C11 2.8(8) . .
C21 N4 C17 C18 -1.6(11) . .
N4 C17 C18 C19 -0.5(11) . .
C17 C18 C19 C20 2.6(9) . .
C17 C18 C19 N3 179.9(5) . .
C24 N3 C19 C18 150.0(6) . .
C14 N3 C19 C18 -33.6(8) . .
C24 N3 C19 C20 -32.8(8) . .
C14 N3 C19 C20 143.6(6) . .
C18 C19 C20 C21 -2.6(9) . .
N3 C19 C20 C21 -179.9(6) . .
C17 N4 C21 C20 1.5(11) . .
C19 C20 C21 N4 0.6(11) . .
C26 N5 C22 C23 2.0(12) . .
N5 C22 C23 C24 -1.5(12) . .
C22 C23 C24 C25 0.5(10) . .
C22 C23 C24 N3 -177.2(6) . .
C19 N3 C24 C23 -27.2(9) . .
C14 N3 C24 C23 156.5(6) . .
C19 N3 C24 C25 155.1(6) . .
C14 N3 C24 C25 -21.2(9) . .
C23 C24 C25 C26 -0.4(10) . .
N3 C24 C25 C26 177.4(6) . .
C22 N5 C26 C25 -1.8(12) . .
C24 C25 C26 N5 1.0(12) . .
C7 C6 C27 C28 -115.1(6) . .
C5 C6 C27 C28 65.0(7) . .
C7 C6 C27 C32 64.7(6) . .
C5 C6 C27 C32 -115.3(5) . .
C32 C27 C28 C29 -1.2(8) . .
C6 C27 C28 C29 178.6(5) . .
C27 C28 C29 C30 1.7(9) . .
C28 C29 C30 C31 -2.1(8) . .
C28 C29 C30 N6 179.4(5) . .
C40 N6 C30 C31 99.6(6) . .
C35 N6 C30 C31 -77.6(7) . .
C40 N6 C30 C29 -82.0(7) . .
C35 N6 C30 C29 100.9(6) . .
C29 C30 C31 C32 2.3(8) . .
N6 C30 C31 C32 -179.3(5) . .
C30 C31 C32 C27 -1.9(8) . .
C28 C27 C32 C31 1.3(8) . .
C6 C27 C32 C31 -178.5(5) . .
C37 N8 C33 C34 1.5(11) . .
N8 C33 C34 C35 -1.5(11) . .
C33 C34 C35 C36 0.7(9) . .
C33 C34 C35 N6 -178.8(6) . .
C40 N6 C35 C34 -77.2(7) . .
C30 N6 C35 C34 100.0(6) . .
C40 N6 C35 C36 103.4(6) . .
C30 N6 C35 C36 -79.5(7) . .
C34 C35 C36 C37 0.0(9) . .
N6 C35 C36 C37 179.4(5) . .
C33 N8 C37 C36 -0.8(10) . .
C35 C36 C37 N8 0.1(10) . .
C42 N7 C38 C39 -2.6(11) . .
N7 C38 C39 C40 2.8(10) . .
C35 N6 C40 C39 -4.4(8) . .
C30 N6 C40 C39 178.5(5) . .
C35 N6 C40 C41 175.1(5) . .
C30 N6 C40 C41 -1.9(8) . .
C38 C39 C40 N6 176.6(6) . .
C38 C39 C40 C41 -3.0(9) . .
N6 C40 C41 C42 -176.6(6) . .
C39 C40 C41 C42 3.1(8) . .
C38 N7 C42 C41 2.7(10) . .
C40 C41 C42 N7 -3.0(10) . .
